data_4342948
loop_
_publ_author_name
'Hazari, Arijit Singha'
'Das, Ankita'
'Ray, Ritwika'
'Agarwala, Hemlata'
'Maji, Somnath'
'Mobin, Shaikh M.'
'Lahiri, Goutam Kumar'

_publ_section_title
;
 Tunable Electrochemical and Catalytic Features of BIAN- and BIAO-Derived
 Ruthenium Complexes.
;
_journal_issue 10
_journal_name_full 'Inorganic chemistry'
_journal_page_first 4998
_journal_page_last 5012
_journal_paper_doi 10.1021/acs.inorgchem.5b00615
_journal_volume 54
_journal_year 2015
_chemical_formula_sum 'C39 H38 F12 N8 O4 P2 Ru'
_chemical_formula_weight 1073.78
_chemical_name_systematic
; 
 ? 
;
_space_group_IT_number 2
_symmetry_cell_setting triclinic
_symmetry_space_group_name_Hall '-P 1'
_symmetry_space_group_name_H-M 'P -1'
_atom_sites_solution_hydrogens geom
_atom_sites_solution_primary direct
_atom_sites_solution_secondary difmap
_audit_creation_method SHELXL-97
_cell_angle_alpha 71.09(3)
_cell_angle_beta 69.90(3)
_cell_angle_gamma 72.02(3)
_cell_formula_units_Z 2
_cell_length_a 11.650(2)
_cell_length_b 14.944(3)
_cell_length_c 16.267(3)
_cell_measurement_temperature 100(2)
_cell_volume 2453.2(10)
_computing_cell_refinement 'Bruker SAINT'
_computing_data_collection 'Bruker APEXII'
_computing_data_reduction 'Bruker SAINT'
_computing_molecular_graphics Ortep3
_computing_publication_material Ortep3
_computing_structure_refinement 'SHELXL-97 (Sheldrick, 2008)'
_computing_structure_solution 'SHELXS-97 (Sheldrick, 2008)'
_diffrn_ambient_temperature 100(2)
_diffrn_measured_fraction_theta_full 0.992
_diffrn_measured_fraction_theta_max 0.992
_diffrn_measurement_device_type 'Bruker SMART APEX'
_diffrn_measurement_method \w/q-scan
_diffrn_radiation_monochromator graphite
_diffrn_radiation_source 'fine-focus sealed tube'
_diffrn_radiation_type MoK\a
_diffrn_radiation_wavelength 0.71073
_diffrn_reflns_av_R_equivalents 0.0734
_diffrn_reflns_av_sigmaI/netI 0.0848
_diffrn_reflns_limit_h_max 12
_diffrn_reflns_limit_h_min -13
_diffrn_reflns_limit_k_max 17
_diffrn_reflns_limit_k_min -17
_diffrn_reflns_limit_l_max 18
_diffrn_reflns_limit_l_min -18
_diffrn_reflns_number 27832
_diffrn_reflns_theta_full 24.29
_diffrn_reflns_theta_max 24.29
_diffrn_reflns_theta_min 1.48
_exptl_absorpt_coefficient_mu 0.476
_exptl_absorpt_correction_T_max 0.8955
_exptl_absorpt_correction_T_min 0.8057
_exptl_absorpt_correction_type multi-scan
_exptl_absorpt_process_details SADABS96
_exptl_crystal_density_diffrn 1.454
_exptl_crystal_density_method 'not measured'
_exptl_crystal_description needle
_exptl_crystal_F_000 1084
_exptl_crystal_size_max 0.41
_exptl_crystal_size_mid 0.10
_exptl_crystal_size_min 0.05
_refine_diff_density_max 1.180
_refine_diff_density_min -0.718
_refine_diff_density_rms 0.098
_refine_ls_extinction_method none
_refine_ls_goodness_of_fit_ref 1.001
_refine_ls_hydrogen_treatment mixed
_refine_ls_matrix_type full
_refine_ls_number_parameters 607
_refine_ls_number_reflns 7908
_refine_ls_number_restraints 1
_refine_ls_restrained_S_all 1.001
_refine_ls_R_factor_all 0.0864
_refine_ls_R_factor_gt 0.0584
_refine_ls_shift/su_max 0.001
_refine_ls_shift/su_mean 0.000
_refine_ls_structure_factor_coef Fsqd
_refine_ls_weighting_details 'calc w=1/[\s^2^(Fo^2^)+(0.0829P)^2^+0.0000P] where P=(Fo^2^+2Fc^2^)/3'
_refine_ls_weighting_scheme calc
_refine_ls_wR_factor_gt 0.1396
_refine_ls_wR_factor_ref 0.1508
_reflns_number_gt 5499
_reflns_number_total 7908
_reflns_threshold_expression >2sigma(I)
_cod_data_source_file ic5b00615_si_004.cif
_cod_data_source_block '[3a](PF6)2'
_cod_depositor_comments
;
The following automatic conversions were performed:

'_symmetry_cell_setting' value 'Triclinic' changed to 'triclinic'
according to
/usr/data/users/saulius/crontab/automatic-downloads/rss-feeds/ACS/lib/dictionaries/cif_core.dic
dictionary named 'cif_core.dic' version 2.4.2 from 2011-04-26.

'_exptl_absorpt_correction_type' value 'Multi-scan' changed to
'multi-scan' according to
/usr/data/users/saulius/crontab/automatic-downloads/rss-feeds/ACS/lib/dictionaries/cif_core.dic
dictionary named 'cif_core.dic' version 2.4.2 from 2011-04-26.

Automatic conversion script
Id: cif_fix_values 3271 2015-04-21 07:52:19Z andrius 

 Adding full bibliography for 4342947--4342949.cif.
;
_cod_original_cell_volume 2453.3(9)
_cod_original_sg_symbol_H-M p-1
_cod_database_code 4342948
_platon_squeeze_void_probe_radius 1.20

loop_
_symmetry_equiv_pos_as_xyz
'x, y, z'
'-x, -y, -z'

loop_
_atom_site_label
_atom_site_type_symbol
_atom_site_fract_x
_atom_site_fract_y
_atom_site_fract_z
_atom_site_U_iso_or_equiv
_atom_site_adp_type
_atom_site_occupancy
_atom_site_symmetry_multiplicity
_atom_site_calc_flag
_atom_site_refinement_flags
Ru1 Ru 0.37093(4) 0.23308(3) 0.77722(3) 0.02877(16) Uani 1 1 d .
P1 P 0.16754(13) 0.56282(10) 0.04913(11) 0.0390(4) Uani 1 1 d .
P3 P 0.03344(16) 0.19078(14) 0.33587(12) 0.0540(5) Uani 1 1 d .
F5 F 0.0236(4) 0.1246(3) 0.4357(3) 0.0906(14) Uani 1 1 d .
F1 F 0.2480(3) 0.4564(2) 0.0428(2) 0.0510(9) Uani 1 1 d .
F4 F 0.0082(5) 0.1085(3) 0.3082(3) 0.0917(15) Uani 1 1 d .
F0AA F 0.0437(3) 0.5227(2) 0.0766(3) 0.0589(10) Uani 1 1 d .
F7 F 0.0856(3) 0.6687(2) 0.0530(3) 0.0652(11) Uani 1 1 d .
F9 F 0.1716(3) 0.5857(2) -0.0565(2) 0.0456(8) Uani 1 1 d .
F11 F 0.1658(3) 0.5385(2) 0.1520(2) 0.0544(9) Uani 1 1 d .
F13 F 0.0610(4) 0.2719(3) 0.3645(3) 0.0848(13) Uani 1 1 d .
F16 F -0.1117(3) 0.2350(3) 0.3663(3) 0.0771(12) Uani 1 1 d .
F17 F 0.1774(4) 0.1397(4) 0.3100(4) 0.1138(18) Uani 1 1 d .
F19 F 0.2927(3) 0.6010(3) 0.0177(3) 0.0635(10) Uani 1 1 d .
F22 F 0.0380(6) 0.2547(3) 0.2378(3) 0.115(2) Uani 1 1 d .
O3 O 0.9079(3) 0.0697(3) 0.9104(2) 0.0366(9) Uani 1 1 d .
O1 O 0.4979(4) 0.2410(4) 0.6463(3) 0.0464(11) Uani 1 1 d D
O2 O -0.1532(3) 0.2887(3) 0.6445(2) 0.0490(11) Uani 1 1 d .
C34 C 0.1493(5) 0.5155(4) 0.7544(5) 0.0543(19) Uani 1 1 d .
H34 H 0.1115 0.5705 0.7793 0.065 Uiso 1 1 calc R
N1 N 0.2838(4) 0.1449(3) 0.7586(3) 0.0310(10) Uani 1 1 d .
O4 O 0.5412(5) 0.0680(4) 0.6029(3) 0.0825(16) Uani 1 1 d .
N5 N 0.4607(4) 0.3163(3) 0.8042(3) 0.0291(10) Uani 1 1 d .
N7 N 0.2155(4) 0.4280(3) 0.7911(3) 0.0383(12) Uani 1 1 d .
N3 N 0.2572(3) 0.2302(3) 0.9037(3) 0.0241(9) Uani 1 1 d .
N4 N 0.2122(4) 0.3124(3) 0.9333(3) 0.0267(10) Uani 1 1 d .
N2 N 0.4808(4) 0.1001(3) 0.8150(3) 0.0275(10) Uani 1 1 d .
N6 N 0.3890(4) 0.3831(3) 0.8526(3) 0.0312(10) Uani 1 1 d .
N8 N 0.2566(4) 0.3653(3) 0.7369(3) 0.0385(12) Uani 1 1 d .
C4 C -0.1621(5) 0.2629(6) 0.5699(4) 0.064(2) Uani 1 1 d .
H4A H -0.0966 0.2839 0.5158 0.097 Uiso 1 1 calc R
H4B H -0.2446 0.2948 0.5592 0.097 Uiso 1 1 calc R
H4C H -0.1510 0.1924 0.5834 0.097 Uiso 1 1 calc R
C5 C 0.0634(5) 0.1971(5) 0.6196(4) 0.0449(16) Uani 1 1 d .
H5 H 0.0621 0.1853 0.5660 0.054 Uiso 1 1 calc R
C18 C 0.4514(5) 0.0281(4) 0.8046(3) 0.0289(12) Uani 1 1 d .
C7 C 0.1723(4) 0.1789(4) 0.7271(3) 0.0328(13) Uani 1 1 d .
C19 C 0.4035(5) -0.1124(4) 0.8110(4) 0.0373(14) Uani 1 1 d .
C30 C 0.5788(5) 0.3204(4) 0.7921(3) 0.0335(13) Uani 1 1 d .
H30 H 0.6511 0.2818 0.7604 0.040 Uiso 1 1 calc R
C36 C 0.2154(6) 0.4141(5) 0.6636(4) 0.0551(18) Uani 1 1 d .
H36 H 0.2291 0.3893 0.6133 0.066 Uiso 1 1 calc R
C3 C -0.0402(5) 0.2499(5) 0.6668(3) 0.0388(14) Uani 1 1 d .
C29 C 0.1427(5) 0.2964(4) 1.0198(4) 0.0324(13) Uani 1 1 d .
H29 H 0.1024 0.3430 1.0549 0.039 Uiso 1 1 calc R
C32 C 0.4596(5) 0.4279(4) 0.8692(4) 0.0377(14) Uani 1 1 d .
H32 H 0.4302 0.4776 0.9007 0.045 Uiso 1 1 calc R
C35 C 0.1496(6) 0.5062(5) 0.6729(5) 0.071(2) Uani 1 1 d .
H35 H 0.1111 0.5551 0.6301 0.085 Uiso 1 1 calc R
C17 C 0.4947(5) -0.0764(4) 0.8248(3) 0.0312(12) Uani 1 1 d .
C6 C 0.1723(5) 0.1600(4) 0.6493(3) 0.0391(14) Uani 1 1 d .
H6 H 0.2447 0.1224 0.6167 0.047 Uiso 1 1 calc R
C2 C -0.0385(5) 0.2711(4) 0.7438(4) 0.0366(13) Uani 1 1 d .
H2 H -0.1106 0.3096 0.7758 0.044 Uiso 1 1 calc R
C22 C 0.8127(4) 0.0505(4) 0.8148(4) 0.0301(12) Uani 1 1 d .
H22 H 0.8944 0.0293 0.7787 0.036 Uiso 1 1 calc R
C31 C 0.5811(5) 0.3884(4) 0.8320(4) 0.0385(14) Uani 1 1 d .
H31 H 0.6534 0.4043 0.8331 0.046 Uiso 1 1 calc R
C11 C 0.2171(6) -0.1642(5) 0.7853(4) 0.0536(17) Uani 1 1 d .
H11 H 0.1529 -0.1826 0.7752 0.064 Uiso 1 1 calc R
C20 C 0.5889(4) 0.0862(3) 0.8432(3) 0.0270(12) Uani 1 1 d .
C33 C 0.2520(4) 0.4001(4) 0.8731(4) 0.0338(13) Uani 1 1 d .
H33 H 0.2126 0.4540 0.9047 0.041 Uiso 1 1 calc R
C1 C 0.0680(5) 0.2360(4) 0.7732(3) 0.0346(13) Uani 1 1 d .
H1 H 0.0700 0.2509 0.8252 0.042 Uiso 1 1 calc R
C16 C 0.5917(5) -0.1417(4) 0.8557(4) 0.0368(13) Uani 1 1 d .
H16 H 0.6548 -0.1203 0.8641 0.044 Uiso 1 1 calc R
C10 C 0.2141(5) -0.0641(5) 0.7663(4) 0.0475(16) Uani 1 1 d .
H10 H 0.1483 -0.0160 0.7452 0.057 Uiso 1 1 calc R
C14 C 0.5078(6) -0.2762(5) 0.8641(4) 0.0557(18) Uani 1 1 d .
H14 H 0.5143 -0.3442 0.8788 0.067 Uiso 1 1 calc R
C28 C 0.1414(4) 0.2000(4) 1.0474(3) 0.0290(12) Uani 1 1 d .
H28 H 0.0997 0.1664 1.1052 0.035 Uiso 1 1 calc R
C21 C 0.7083(4) 0.0547(4) 0.7894(3) 0.0301(12) Uani 1 1 d .
H21 H 0.7182 0.0365 0.7362 0.036 Uiso 1 1 calc R
C8 C 0.3374(5) 0.0538(4) 0.7739(3) 0.0315(12) Uani 1 1 d .
C27 C 0.2129(4) 0.1614(3) 0.9746(3) 0.0262(12) Uani 1 1 d .
H27 H 0.2287 0.0952 0.9746 0.031 Uiso 1 1 calc R
C9 C 0.3105(5) -0.0382(4) 0.7796(3) 0.0367(14) Uani 1 1 d .
C23 C 0.7985(5) 0.0768(3) 0.8918(3) 0.0284(12) Uani 1 1 d .
C13 C 0.4067(6) -0.2120(4) 0.8313(4) 0.0451(15) Uani 1 1 d .
C26 C 0.5759(5) 0.1127(4) 0.9210(3) 0.0291(12) Uani 1 1 d .
H26 H 0.4946 0.1343 0.9574 0.035 Uiso 1 1 calc R
C65 C 0.6174(8) -0.0921(6) 0.5777(5) 0.085(2) Uani 1 1 d .
H65A H 0.6762 -0.1359 0.6122 0.127 Uiso 1 1 calc R
H65B H 0.6397 -0.1074 0.5192 0.127 Uiso 1 1 calc R
H65C H 0.5321 -0.1003 0.6114 0.127 Uiso 1 1 calc R
C25 C 0.6805(5) 0.1077(4) 0.9456(3) 0.0301(12) Uani 1 1 d .
H25 H 0.6715 0.1253 0.9990 0.036 Uiso 1 1 calc R
C15 C 0.5957(6) -0.2424(4) 0.8750(4) 0.0495(16) Uani 1 1 d .
H15 H 0.6629 -0.2879 0.8965 0.059 Uiso 1 1 calc R
C74 C 0.6239(7) 0.0113(6) 0.5631(4) 0.064(2) Uani 1 1 d .
C12 C 0.3073(6) -0.2342(5) 0.8168(4) 0.0556(18) Uani 1 1 d .
H12 H 0.3039 -0.3002 0.8297 0.067 Uiso 1 1 calc R
C24 C 0.8954(5) 0.1081(4) 0.9837(4) 0.0434(15) Uani 1 1 d .
H24A H 0.8551 0.1773 0.9712 0.065 Uiso 1 1 calc R
H24B H 0.9786 0.0998 0.9909 0.065 Uiso 1 1 calc R
H24C H 0.8441 0.0735 1.0394 0.065 Uiso 1 1 calc R
C79 C 0.7379(7) 0.0439(6) 0.4977(5) 0.088(3) Uani 1 1 d .
H79A H 0.7331 0.1106 0.4977 0.132 Uiso 1 1 calc R
H79B H 0.7428 0.0416 0.4370 0.132 Uiso 1 1 calc R
H79C H 0.8127 0.0011 0.5153 0.132 Uiso 1 1 calc R
H1A H 0.492(6) 0.286(4) 0.595(3) 0.07(2) Uiso 1 1 d D
H1B H 0.520(7) 0.182(6) 0.629(5) 0.09(3) Uiso 1 1 d .

loop_
_atom_site_aniso_label
_atom_site_aniso_U_11
_atom_site_aniso_U_22
_atom_site_aniso_U_33
_atom_site_aniso_U_23
_atom_site_aniso_U_13
_atom_site_aniso_U_12
Ru1 0.0152(2) 0.0398(3) 0.0284(3) -0.00264(19) -0.00910(17) -0.00453(18)
P1 0.0214(8) 0.0285(8) 0.0650(11) -0.0132(7) -0.0089(7) -0.0037(6)
P3 0.0383(10) 0.0696(12) 0.0484(11) -0.0204(9) -0.0101(8) 0.0002(9)
F5 0.096(3) 0.084(3) 0.071(3) -0.004(2) -0.038(3) 0.010(3)
F1 0.042(2) 0.0343(18) 0.070(2) -0.0160(17) -0.0182(17) 0.0082(15)
F4 0.116(4) 0.062(3) 0.116(4) -0.040(3) -0.066(3) 0.013(3)
F0AA 0.0266(18) 0.058(2) 0.088(3) -0.013(2) -0.0072(17) -0.0177(17)
F7 0.060(2) 0.0341(19) 0.103(3) -0.027(2) -0.031(2) 0.0091(17)
F9 0.0370(19) 0.0358(18) 0.063(2) -0.0092(16) -0.0160(16) -0.0073(15)
F11 0.049(2) 0.051(2) 0.060(2) -0.0167(18) -0.0077(17) -0.0126(17)
F13 0.074(3) 0.115(4) 0.078(3) -0.042(3) 0.006(2) -0.049(3)
F16 0.038(2) 0.104(3) 0.092(3) -0.044(3) -0.023(2) 0.008(2)
F17 0.037(2) 0.163(5) 0.137(4) -0.082(4) 0.002(3) 0.002(3)
F19 0.041(2) 0.073(2) 0.081(3) -0.002(2) -0.0207(19) -0.0313(19)
F22 0.202(6) 0.081(3) 0.033(2) -0.008(2) -0.006(3) -0.025(4)
O3 0.0214(19) 0.045(2) 0.048(2) -0.0048(19) -0.0204(17) -0.0075(17)
O1 0.026(2) 0.079(3) 0.034(3) -0.014(3) -0.0048(18) -0.015(2)
O2 0.0143(19) 0.099(3) 0.031(2) -0.009(2) -0.0125(16) -0.009(2)
C34 0.024(3) 0.032(3) 0.077(5) 0.025(3) -0.014(3) -0.005(3)
N1 0.016(2) 0.045(3) 0.028(2) -0.008(2) -0.0078(18) -0.001(2)
O4 0.075(4) 0.083(4) 0.059(3) -0.011(3) 0.007(3) -0.011(3)
N5 0.015(2) 0.035(2) 0.031(2) -0.003(2) -0.0039(18) -0.0057(19)
N7 0.018(2) 0.035(3) 0.048(3) 0.010(2) -0.010(2) -0.007(2)
N3 0.012(2) 0.026(2) 0.035(2) -0.008(2) -0.0107(18) -0.0002(17)
N4 0.017(2) 0.025(2) 0.034(3) -0.0061(19) -0.0039(19) -0.0031(18)
N2 0.015(2) 0.039(3) 0.029(2) -0.008(2) -0.0101(18) -0.0019(19)
N6 0.021(2) 0.031(2) 0.036(3) -0.004(2) -0.006(2) -0.005(2)
N8 0.022(2) 0.049(3) 0.041(3) 0.004(2) -0.012(2) -0.014(2)
C4 0.024(3) 0.131(7) 0.044(4) -0.027(4) -0.013(3) -0.015(4)
C5 0.023(3) 0.085(5) 0.026(3) -0.007(3) -0.010(2) -0.014(3)
C18 0.021(3) 0.039(3) 0.026(3) -0.008(2) -0.005(2) -0.006(2)
C7 0.016(3) 0.056(4) 0.027(3) -0.004(3) -0.008(2) -0.013(3)
C19 0.024(3) 0.053(4) 0.036(3) -0.009(3) -0.009(2) -0.010(3)
C30 0.018(3) 0.041(3) 0.037(3) -0.005(3) -0.008(2) -0.005(2)
C36 0.036(4) 0.066(5) 0.049(4) 0.028(3) -0.025(3) -0.020(3)
C3 0.016(3) 0.078(4) 0.023(3) -0.011(3) -0.006(2) -0.012(3)
C29 0.019(3) 0.038(3) 0.041(3) -0.017(3) -0.008(2) 0.000(2)
C32 0.023(3) 0.039(3) 0.056(4) -0.022(3) -0.008(3) -0.008(3)
C35 0.031(4) 0.064(5) 0.088(6) 0.044(4) -0.034(4) -0.016(3)
C17 0.028(3) 0.040(3) 0.024(3) -0.004(2) -0.007(2) -0.010(3)
C6 0.021(3) 0.068(4) 0.026(3) -0.015(3) -0.001(2) -0.010(3)
C2 0.018(3) 0.050(3) 0.035(3) -0.008(3) -0.008(2) 0.000(2)
C22 0.016(3) 0.032(3) 0.040(3) -0.002(2) -0.011(2) -0.005(2)
C31 0.019(3) 0.041(3) 0.054(4) -0.009(3) -0.010(3) -0.008(2)
C11 0.048(4) 0.075(5) 0.053(4) -0.007(4) -0.015(3) -0.042(4)
C20 0.015(3) 0.031(3) 0.033(3) -0.008(2) -0.007(2) -0.002(2)
C33 0.016(3) 0.028(3) 0.049(4) -0.006(3) -0.003(2) -0.003(2)
C1 0.022(3) 0.051(3) 0.029(3) -0.009(3) -0.006(2) -0.007(3)
C16 0.031(3) 0.043(3) 0.040(3) -0.005(3) -0.015(3) -0.012(3)
C10 0.033(3) 0.073(5) 0.042(4) -0.009(3) -0.013(3) -0.022(3)
C14 0.065(5) 0.046(4) 0.058(4) 0.013(3) -0.025(4) -0.033(4)
C28 0.020(3) 0.038(3) 0.024(3) -0.002(2) -0.005(2) -0.007(2)
C21 0.023(3) 0.035(3) 0.034(3) -0.011(2) -0.008(2) -0.005(2)
C8 0.021(3) 0.046(3) 0.027(3) -0.012(3) -0.006(2) -0.005(3)
C27 0.020(3) 0.021(3) 0.037(3) -0.001(2) -0.015(2) -0.002(2)
C9 0.028(3) 0.057(4) 0.030(3) -0.006(3) -0.007(2) -0.022(3)
C23 0.026(3) 0.024(3) 0.037(3) 0.007(2) -0.023(2) -0.008(2)
C13 0.050(4) 0.043(4) 0.044(4) 0.005(3) -0.015(3) -0.027(3)
C26 0.019(3) 0.036(3) 0.031(3) -0.009(2) -0.008(2) -0.003(2)
C65 0.080(6) 0.096(7) 0.075(6) -0.033(5) -0.012(5) -0.011(5)
C25 0.031(3) 0.031(3) 0.029(3) 0.001(2) -0.015(2) -0.011(2)
C15 0.052(4) 0.044(4) 0.053(4) 0.005(3) -0.026(3) -0.015(3)
C74 0.050(4) 0.090(6) 0.041(4) -0.010(4) -0.016(3) -0.004(4)
C12 0.067(5) 0.057(4) 0.053(4) 0.007(3) -0.025(4) -0.040(4)
C24 0.031(3) 0.054(4) 0.061(4) -0.010(3) -0.030(3) -0.014(3)
C79 0.056(5) 0.112(7) 0.066(5) -0.004(5) -0.001(4) -0.014(5)

loop_
_atom_type_symbol
_atom_type_description
_atom_type_scat_dispersion_real
_atom_type_scat_dispersion_imag
_atom_type_scat_source
C C 0.0033 0.0016 'International Tables Vol C Tables 4.2.6.8 and 6.1.1.4'
H H 0.0000 0.0000 'International Tables Vol C Tables 4.2.6.8 and 6.1.1.4'
F F 0.0171 0.0103 'International Tables Vol C Tables 4.2.6.8 and 6.1.1.4'
N N 0.0061 0.0033 'International Tables Vol C Tables 4.2.6.8 and 6.1.1.4'
O O 0.0106 0.0060 'International Tables Vol C Tables 4.2.6.8 and 6.1.1.4'
P P 0.1023 0.0942 'International Tables Vol C Tables 4.2.6.8 and 6.1.1.4'
Ru Ru -1.2594 0.8363 'International Tables Vol C Tables 4.2.6.8 and 6.1.1.4'

loop_
_geom_angle_atom_site_label_1
_geom_angle_atom_site_label_2
_geom_angle_atom_site_label_3
_geom_angle
N3 Ru1 N2 93.62(16)
N3 Ru1 N1 91.72(16)
N2 Ru1 N1 78.59(16)
N3 Ru1 N8 86.94(17)
N2 Ru1 N8 177.83(17)
N1 Ru1 N8 99.30(17)
N3 Ru1 N5 85.86(15)
N2 Ru1 N5 98.64(16)
N1 Ru1 N5 176.21(16)
N8 Ru1 N5 83.49(17)
N3 Ru1 O1 176.08(16)
N2 Ru1 O1 86.53(18)
N1 Ru1 O1 92.15(17)
N8 Ru1 O1 93.06(19)
N5 Ru1 O1 90.24(17)
F7 P1 F11 91.2(2)
F7 P1 F19 90.7(2)
F11 P1 F19 91.1(2)
F7 P1 F1 178.1(2)
F11 P1 F1 90.46(19)
F19 P1 F1 90.2(2)
F7 P1 F0AA 90.7(2)
F11 P1 F0AA 91.1(2)
F19 P1 F0AA 177.3(2)
F1 P1 F0AA 88.33(19)
F7 P1 F9 90.0(2)
F11 P1 F9 178.8(2)
F19 P1 F9 88.63(19)
F1 P1 F9 88.40(18)
F0AA P1 F9 89.09(19)
F22 P3 F4 88.4(3)
F22 P3 F16 89.7(3)
F4 P3 F16 90.9(2)
F22 P3 F13 92.4(3)
F4 P3 F13 178.8(3)
F16 P3 F13 90.0(2)
F22 P3 F17 93.5(3)
F4 P3 F17 87.0(3)
F16 P3 F17 176.1(3)
F13 P3 F17 92.0(3)
F22 P3 F5 177.6(3)
F4 P3 F5 90.0(3)
F16 P3 F5 88.6(2)
F13 P3 F5 89.3(2)
F17 P3 F5 88.1(3)
C23 O3 C24 116.2(4)
Ru1 O1 H1A 128(4)
Ru1 O1 H1B 112(5)
H1A O1 H1B 103(6)
C3 O2 C4 116.1(4)
N7 C34 C35 104.1(6)
N7 C34 H34 127.9
C35 C34 H34 127.9
C8 N1 C7 120.3(5)
C8 N1 Ru1 115.5(3)
C7 N1 Ru1 124.2(4)
C30 N5 N6 104.5(4)
C30 N5 Ru1 137.3(4)
N6 N5 Ru1 118.1(3)
C34 N7 N8 112.6(5)
C34 N7 C33 127.7(6)
N8 N7 C33 119.5(4)
C27 N3 N4 104.6(4)
C27 N3 Ru1 135.5(3)
N4 N3 Ru1 119.8(3)
C29 N4 N3 111.8(4)
C29 N4 C33 129.9(4)
N3 N4 C33 118.1(4)
C18 N2 C20 121.3(4)
C18 N2 Ru1 115.3(3)
C20 N2 Ru1 123.2(3)
C32 N6 N5 111.7(4)
C32 N6 C33 130.2(4)
N5 N6 C33 118.0(4)
C36 N8 N7 105.5(5)
C36 N8 Ru1 136.5(5)
N7 N8 Ru1 117.7(3)
O2 C4 H4A 109.5
O2 C4 H4B 109.5
H4A C4 H4B 109.5
O2 C4 H4C 109.5
H4A C4 H4C 109.5
H4B C4 H4C 109.5
C3 C5 C6 120.4(5)
C3 C5 H5 119.8
C6 C5 H5 119.8
N2 C18 C17 136.0(5)
N2 C18 C8 115.1(5)
C17 C18 C8 108.5(4)
C1 C7 C6 120.6(5)
C1 C7 N1 118.6(5)
C6 C7 N1 120.7(5)
C9 C19 C13 124.6(5)
C9 C19 C17 112.5(5)
C13 C19 C17 122.9(5)
N5 C30 C31 110.8(5)
N5 C30 H30 124.6
C31 C30 H30 124.6
N8 C36 C35 109.1(7)
N8 C36 H36 125.5
C35 C36 H36 125.5
C5 C3 O2 125.3(5)
C5 C3 C2 120.5(5)
O2 C3 C2 114.2(5)
N4 C29 C28 106.6(4)
N4 C29 H29 126.7
C28 C29 H29 126.7
N6 C32 C31 106.7(5)
N6 C32 H32 126.6
C31 C32 H32 126.6
C34 C35 C36 108.7(6)
C34 C35 H35 125.6
C36 C35 H35 125.6
C16 C17 C19 118.7(5)
C16 C17 C18 135.7(5)
C19 C17 C18 105.5(4)
C7 C6 C5 118.8(5)
C7 C6 H6 120.6
C5 C6 H6 120.6
C1 C2 C3 119.7(5)
C1 C2 H2 120.1
C3 C2 H2 120.1
C23 C22 C21 120.5(5)
C23 C22 H22 119.8
C21 C22 H22 119.8
C32 C31 C30 106.3(5)
C32 C31 H31 126.8
C30 C31 H31 126.8
C12 C11 C10 122.6(6)
C12 C11 H11 118.7
C10 C11 H11 118.7
C26 C20 C21 119.8(4)
C26 C20 N2 119.4(4)
C21 C20 N2 120.5(4)
N7 C33 N4 111.7(4)
N7 C33 N6 109.9(4)
N4 C33 N6 108.8(4)
N7 C33 H33 108.8
N4 C33 H33 108.8
N6 C33 H33 108.8
C2 C1 C7 119.9(5)
C2 C1 H1 120.0
C7 C1 H1 120.0
C17 C16 C15 118.3(5)
C17 C16 H16 120.8
C15 C16 H16 120.8
C9 C10 C11 118.1(6)
C9 C10 H10 121.0
C11 C10 H10 121.0
C15 C14 C13 121.1(6)
C15 C14 H14 119.5
C13 C14 H14 119.5
C29 C28 C27 106.1(5)
C29 C28 H28 126.9
C27 C28 H28 126.9
C22 C21 C20 119.0(5)
C22 C21 H21 120.5
C20 C21 H21 120.5
N1 C8 C9 137.8(5)
N1 C8 C18 115.3(5)
C9 C8 C18 106.4(5)
N3 C27 C28 110.8(4)
N3 C27 H27 124.6
C28 C27 H27 124.6
C19 C9 C10 117.9(5)
C19 C9 C8 107.0(4)
C10 C9 C8 135.0(5)
C22 C23 O3 115.5(5)
C22 C23 C25 120.8(4)
O3 C23 C25 123.7(5)
C12 C13 C19 115.3(6)
C12 C13 C14 128.6(6)
C19 C13 C14 116.1(5)
C25 C26 C20 120.5(5)
C25 C26 H26 119.8
C20 C26 H26 119.8
C74 C65 H65A 109.5
C74 C65 H65B 109.5
H65A C65 H65B 109.5
C74 C65 H65C 109.5
H65A C65 H65C 109.5
H65B C65 H65C 109.5
C26 C25 C23 119.4(5)
C26 C25 H25 120.3
C23 C25 H25 120.3
C14 C15 C16 122.9(6)
C14 C15 H15 118.6
C16 C15 H15 118.6
O4 C74 C79 119.4(8)
O4 C74 C65 122.9(7)
C79 C74 C65 117.7(7)
C11 C12 C13 121.5(6)
C11 C12 H12 119.2
C13 C12 H12 119.2
O3 C24 H24A 109.5
O3 C24 H24B 109.5
H24A C24 H24B 109.5
O3 C24 H24C 109.5
H24A C24 H24C 109.5
H24B C24 H24C 109.5
C74 C79 H79A 109.5
C74 C79 H79B 109.5
H79A C79 H79B 109.5
C74 C79 H79C 109.5
H79A C79 H79C 109.5
H79B C79 H79C 109.5

loop_
_geom_bond_atom_site_label_1
_geom_bond_atom_site_label_2
_geom_bond_distance
Ru1 N3 2.023(4)
Ru1 N2 2.036(4)
Ru1 N1 2.038(4)
Ru1 N8 2.060(5)
Ru1 N5 2.075(4)
Ru1 O1 2.126(4)
P1 F7 1.584(3)
P1 F11 1.588(4)
P1 F19 1.589(3)
P1 F1 1.594(3)
P1 F0AA 1.599(3)
P1 F9 1.626(4)
P3 F22 1.563(4)
P3 F4 1.574(4)
P3 F16 1.577(4)
P3 F13 1.581(4)
P3 F17 1.583(4)
P3 F5 1.590(4)
O3 C23 1.374(6)
O3 C24 1.430(6)
O1 H1A 0.89(2)
O1 H1B 0.95(7)
O2 C3 1.386(6)
O2 C4 1.431(7)
C34 N7 1.359(7)
C34 C35 1.375(10)
C34 H34 0.9500
N1 C8 1.291(6)
N1 C7 1.446(6)
O4 C74 1.221(8)
N5 C30 1.339(6)
N5 N6 1.362(6)
N7 N8 1.361(6)
N7 C33 1.435(7)
N3 C27 1.343(6)
N3 N4 1.352(5)
N4 C29 1.346(6)
N4 C33 1.458(6)
N2 C18 1.299(6)
N2 C20 1.419(6)
N6 C32 1.345(6)
N6 C33 1.470(6)
N8 C36 1.342(7)
C4 H4A 0.9800
C4 H4B 0.9800
C4 H4C 0.9800
C5 C3 1.355(8)
C5 C6 1.402(7)
C5 H5 0.9500
C18 C17 1.447(7)
C18 C8 1.476(7)
C7 C1 1.384(7)
C7 C6 1.383(7)
C19 C9 1.392(7)
C19 C13 1.408(8)
C19 C17 1.437(7)
C30 C31 1.382(7)
C30 H30 0.9500
C36 C35 1.382(10)
C36 H36 0.9500
C3 C2 1.396(7)
C29 C28 1.366(7)
C29 H29 0.9500
C32 C31 1.359(7)
C32 H32 0.9500
C35 H35 0.9500
C17 C16 1.369(7)
C6 H6 0.9500
C2 C1 1.373(7)
C2 H2 0.9500
C22 C23 1.373(7)
C22 C21 1.392(7)
C22 H22 0.9500
C31 H31 0.9500
C11 C12 1.343(9)
C11 C10 1.419(9)
C11 H11 0.9500
C20 C26 1.392(7)
C20 C21 1.396(7)
C33 H33 1.0000
C1 H1 0.9500
C16 C15 1.424(8)
C16 H16 0.9500
C10 C9 1.395(7)
C10 H10 0.9500
C14 C15 1.356(8)
C14 C13 1.414(8)
C14 H14 0.9500
C28 C27 1.377(7)
C28 H28 0.9500
C21 H21 0.9500
C8 C9 1.470(8)
C27 H27 0.9500
C23 C25 1.383(7)
C13 C12 1.407(8)
C26 C25 1.383(7)
C26 H26 0.9500
C65 C74 1.507(11)
C65 H65A 0.9800
C65 H65B 0.9800
C65 H65C 0.9800
C25 H25 0.9500
C15 H15 0.9500
C74 C79 1.492(10)
C12 H12 0.9500
C24 H24A 0.9800
C24 H24B 0.9800
C24 H24C 0.9800
C79 H79A 0.9800
C79 H79B 0.9800
C79 H79C 0.9800

loop_
_geom_torsion_atom_site_label_1
_geom_torsion_atom_site_label_2
_geom_torsion_atom_site_label_3
_geom_torsion_atom_site_label_4
_geom_torsion
N3 Ru1 N1 C8 -96.2(4)
N2 Ru1 N1 C8 -2.9(3)
N8 Ru1 N1 C8 176.6(4)
N5 Ru1 N1 C8 -46(3)
O1 Ru1 N1 C8 83.1(4)
N3 Ru1 N1 C7 86.1(4)
N2 Ru1 N1 C7 179.4(4)
N8 Ru1 N1 C7 -1.1(4)
N5 Ru1 N1 C7 136(2)
O1 Ru1 N1 C7 -94.6(4)
N3 Ru1 N5 C30 135.7(5)
N2 Ru1 N5 C30 42.7(5)
N1 Ru1 N5 C30 85(3)
N8 Ru1 N5 C30 -136.9(5)
O1 Ru1 N5 C30 -43.8(5)
N3 Ru1 N5 N6 -38.5(3)
N2 Ru1 N5 N6 -131.6(3)
N1 Ru1 N5 N6 -89(2)
N8 Ru1 N5 N6 48.9(3)
O1 Ru1 N5 N6 141.9(3)
C35 C34 N7 N8 0.0(6)
C35 C34 N7 C33 174.9(5)
N2 Ru1 N3 C27 -34.6(4)
N1 Ru1 N3 C27 44.1(4)
N8 Ru1 N3 C27 143.3(4)
N5 Ru1 N3 C27 -133.0(4)
O1 Ru1 N3 C27 -127(3)
N2 Ru1 N3 N4 142.4(3)
N1 Ru1 N3 N4 -138.9(3)
N8 Ru1 N3 N4 -39.7(3)
N5 Ru1 N3 N4 44.0(3)
O1 Ru1 N3 N4 50(3)
C27 N3 N4 C29 0.4(5)
Ru1 N3 N4 C29 -177.4(3)
C27 N3 N4 C33 175.4(4)
Ru1 N3 N4 C33 -2.4(5)
N3 Ru1 N2 C18 95.1(4)
N1 Ru1 N2 C18 4.1(3)
N8 Ru1 N2 C18 -10(5)
N5 Ru1 N2 C18 -178.6(3)
O1 Ru1 N2 C18 -88.8(4)
N3 Ru1 N2 C20 -90.3(4)
N1 Ru1 N2 C20 178.7(4)
N8 Ru1 N2 C20 165(4)
N5 Ru1 N2 C20 -3.9(4)
O1 Ru1 N2 C20 85.8(4)
C30 N5 N6 C32 0.7(5)
Ru1 N5 N6 C32 176.7(3)
C30 N5 N6 C33 176.8(4)
Ru1 N5 N6 C33 -7.2(5)
C34 N7 N8 C36 -0.1(6)
C33 N7 N8 C36 -175.5(4)
C34 N7 N8 Ru1 175.1(3)
C33 N7 N8 Ru1 -0.2(5)
N3 Ru1 N8 C36 -145.6(5)
N2 Ru1 N8 C36 -41(5)
N1 Ru1 N8 C36 -54.4(5)
N5 Ru1 N8 C36 128.2(5)
O1 Ru1 N8 C36 38.3(5)
N3 Ru1 N8 N7 41.1(3)
N2 Ru1 N8 N7 146(4)
N1 Ru1 N8 N7 132.3(3)
N5 Ru1 N8 N7 -45.1(3)
O1 Ru1 N8 N7 -135.0(3)
C20 N2 C18 C17 9.0(9)
Ru1 N2 C18 C17 -176.2(5)
C20 N2 C18 C8 -179.3(4)
Ru1 N2 C18 C8 -4.5(5)
C8 N1 C7 C1 127.8(5)
Ru1 N1 C7 C1 -54.6(6)
C8 N1 C7 C6 -56.1(7)
Ru1 N1 C7 C6 121.5(5)
N6 N5 C30 C31 -0.1(6)
Ru1 N5 C30 C31 -174.8(4)
N7 N8 C36 C35 0.2(6)
Ru1 N8 C36 C35 -173.7(4)
C6 C5 C3 O2 -178.9(6)
C6 C5 C3 C2 2.4(9)
C4 O2 C3 C5 5.5(9)
C4 O2 C3 C2 -175.7(5)
N3 N4 C29 C28 -0.6(5)
C33 N4 C29 C28 -174.9(5)
N5 N6 C32 C31 -1.1(6)
C33 N6 C32 C31 -176.5(5)
N7 C34 C35 C36 0.1(6)
N8 C36 C35 C34 -0.2(7)
C9 C19 C17 C16 180.0(5)
C13 C19 C17 C16 2.6(8)
C9 C19 C17 C18 2.9(6)
C13 C19 C17 C18 -174.4(5)
N2 C18 C17 C16 -7.2(11)
C8 C18 C17 C16 -179.3(6)
N2 C18 C17 C19 169.1(6)
C8 C18 C17 C19 -3.0(5)
C1 C7 C6 C5 -1.9(8)
N1 C7 C6 C5 -177.9(5)
C3 C5 C6 C7 -0.6(9)
C5 C3 C2 C1 -1.7(9)
O2 C3 C2 C1 179.5(5)
N6 C32 C31 C30 1.0(6)
N5 C30 C31 C32 -0.6(6)
C18 N2 C20 C26 -122.4(5)
Ru1 N2 C20 C26 63.3(6)
C18 N2 C20 C21 63.5(7)
Ru1 N2 C20 C21 -110.8(5)
C34 N7 C33 N4 126.4(5)
N8 N7 C33 N4 -59.1(6)
C34 N7 C33 N6 -112.7(5)
N8 N7 C33 N6 61.8(6)
C29 N4 C33 N7 -125.0(5)
N3 N4 C33 N7 61.0(5)
C29 N4 C33 N6 113.4(5)
N3 N4 C33 N6 -60.5(6)
C32 N6 C33 N7 118.4(6)
N5 N6 C33 N7 -56.8(5)
C32 N6 C33 N4 -119.0(6)
N5 N6 C33 N4 65.8(5)
C3 C2 C1 C7 -0.8(8)
C6 C7 C1 C2 2.6(8)
N1 C7 C1 C2 178.7(5)
C19 C17 C16 C15 -1.7(8)
C18 C17 C16 C15 174.2(6)
C12 C11 C10 C9 1.3(9)
N4 C29 C28 C27 0.5(5)
C23 C22 C21 C20 0.1(7)
C26 C20 C21 C22 0.0(7)
N2 C20 C21 C22 174.0(4)
C7 N1 C8 C9 -9.6(9)
Ru1 N1 C8 C9 172.6(5)
C7 N1 C8 C18 179.2(4)
Ru1 N1 C8 C18 1.4(6)
N2 C18 C8 N1 2.1(7)
C17 C18 C8 N1 176.0(4)
N2 C18 C8 C9 -171.8(4)
C17 C18 C8 C9 2.1(5)
N4 N3 C27 C28 -0.1(5)
Ru1 N3 C27 C28 177.2(3)
C29 C28 C27 N3 -0.3(6)
C13 C19 C9 C10 -0.6(8)
C17 C19 C9 C10 -178.0(5)
C13 C19 C9 C8 175.7(5)
C17 C19 C9 C8 -1.6(6)
C11 C10 C9 C19 -0.3(8)
C11 C10 C9 C8 -175.3(6)
N1 C8 C9 C19 -172.1(6)
C18 C8 C9 C19 -0.3(6)
N1 C8 C9 C10 3.3(11)
C18 C8 C9 C10 175.1(6)
C21 C22 C23 O3 180.0(4)
C21 C22 C23 C25 0.1(7)
C24 O3 C23 C22 172.5(4)
C24 O3 C23 C25 -7.7(7)
C9 C19 C13 C12 0.6(9)
C17 C19 C13 C12 177.6(5)
C9 C19 C13 C14 -178.8(5)
C17 C19 C13 C14 -1.7(9)
C15 C14 C13 C12 -179.2(6)
C15 C14 C13 C19 0.0(9)
C21 C20 C26 C25 -0.3(7)
N2 C20 C26 C25 -174.4(4)
C20 C26 C25 C23 0.5(7)
C22 C23 C25 C26 -0.4(7)
O3 C23 C25 C26 179.8(4)
C13 C14 C15 C16 0.9(10)
C17 C16 C15 C14 0.0(9)
C10 C11 C12 C13 -1.4(10)
C19 C13 C12 C11 0.5(9)
C14 C13 C12 C11 179.7(7)

loop_
_platon_squeeze_void_nr
_platon_squeeze_void_average_x
_platon_squeeze_void_average_y
_platon_squeeze_void_average_z
_platon_squeeze_void_volume
_platon_squeeze_void_count_electrons
_platon_squeeze_void_content
1 -0.048 0.500 0.500 414 105 ' '
